data_2222208
loop_
_publ_author_name
'Zhang, Wei'
'Chen, Yuan-Tao'

_publ_section_title
;
 Bis(thiosemicarbazide)nickel(II)
 bis[2-(thiosemicarbazonomethyl)benzenesulfonate] dihydrate
;
_journal_coeditor_code AT2808
_journal_issue 7
_journal_name_full 'Acta Crystallographica Section E'
_journal_page_first m774
_journal_paper_doi 10.1107/S1600536809022144
_journal_volume 65
_journal_year 2009
_chemical_formula_iupac '[Ni (C H5 N3 S1)2] (C8 H8 N3 O3 S2)2, 2H2 O'
_chemical_formula_moiety 'C2 H10 N6 Ni S2 2+, 2(C8 H8 N3 O3 S2 -), 2(H2 O)'
_chemical_formula_sum 'C18 H30 N12 Ni O8 S6'
_chemical_formula_weight 793.61
_chemical_name_systematic
;
Bis(thiosemicarbazide)nickel(II)
bis[2-(thiosemicarbazonomethyl)benzenesulfonate]
dihydrate
;
_space_group_IT_number 2
_symmetry_cell_setting triclinic
_symmetry_space_group_name_Hall '-P 1'
_symmetry_space_group_name_H-M 'P -1'
_atom_sites_solution_hydrogens geom
_atom_sites_solution_primary direct
_atom_sites_solution_secondary difmap
_audit_creation_method SHELXL-97
_cell_angle_alpha 86.670(2)
_cell_angle_beta 77.6110(10)
_cell_angle_gamma 75.1770(10)
_cell_formula_units_Z 1
_cell_length_a 7.3853(8)
_cell_length_b 9.9043(11)
_cell_length_c 11.3140(18)
_cell_measurement_reflns_used 2430
_cell_measurement_temperature 298(2)
_cell_measurement_theta_max 28.254
_cell_measurement_theta_min 2.81
_cell_volume 781.40(17)
_computing_cell_refinement 'SAINT (Bruker, 2000)'
_computing_data_collection 'SMART (Bruker, 2000)'
_computing_data_reduction 'SAINT (Bruker, 2000)'
_computing_molecular_graphics 'SHELXTL (Sheldrick, 2008)'
_computing_publication_material 'SHELXTL (Sheldrick, 2008)'
_computing_structure_refinement 'SHELXL97 (Sheldrick, 2008)'
_computing_structure_solution 'SHELXS97 (Sheldrick, 2008)'
_diffrn_ambient_temperature 298(2)
_diffrn_measured_fraction_theta_full 0.982
_diffrn_measured_fraction_theta_max 0.982
_diffrn_measurement_device_type 'Bruker SMART CCD area-detector'
_diffrn_measurement_method '\f and \w'
_diffrn_radiation_monochromator graphite
_diffrn_radiation_source 'fine-focus sealed tube'
_diffrn_radiation_type MoK\a
_diffrn_radiation_wavelength 0.71073
_diffrn_reflns_av_R_equivalents 0.0143
_diffrn_reflns_av_sigmaI/netI 0.0296
_diffrn_reflns_limit_h_max 6
_diffrn_reflns_limit_h_min -8
_diffrn_reflns_limit_k_max 10
_diffrn_reflns_limit_k_min -11
_diffrn_reflns_limit_l_max 13
_diffrn_reflns_limit_l_min -13
_diffrn_reflns_number 4091
_diffrn_reflns_theta_full 25.02
_diffrn_reflns_theta_max 25.02
_diffrn_reflns_theta_min 1.84
_exptl_absorpt_coefficient_mu 1.086
_exptl_absorpt_correction_T_max 0.8717
_exptl_absorpt_correction_T_min 0.7158
_exptl_absorpt_correction_type multi-scan
_exptl_absorpt_process_details '(SADABS; Sheldrick, 1996)'
_exptl_crystal_colour 'light green'
_exptl_crystal_density_diffrn 1.686
_exptl_crystal_density_method 'not measured'
_exptl_crystal_description block
_exptl_crystal_F_000 410
_exptl_crystal_size_max 0.33
_exptl_crystal_size_mid 0.21
_exptl_crystal_size_min 0.13
_refine_diff_density_max 0.297
_refine_diff_density_min -0.254
_refine_ls_extinction_method none
_refine_ls_goodness_of_fit_ref 1.028
_refine_ls_hydrogen_treatment constr
_refine_ls_matrix_type full
_refine_ls_number_parameters 205
_refine_ls_number_reflns 2717
_refine_ls_number_restraints 0
_refine_ls_restrained_S_all 1.028
_refine_ls_R_factor_all 0.0397
_refine_ls_R_factor_gt 0.0291
_refine_ls_shift/su_max 0.000
_refine_ls_shift/su_mean 0.000
_refine_ls_structure_factor_coef Fsqd
_refine_ls_weighting_details 'calc w=1/[\s^2^(Fo^2^)+(0.0372P)^2^+0.4266P] where P=(Fo^2^+2Fc^2^)/3'
_refine_ls_weighting_scheme calc
_refine_ls_wR_factor_gt 0.0705
_refine_ls_wR_factor_ref 0.0779
_reflns_number_gt 2268
_reflns_number_total 2717
_reflns_threshold_expression I>2\s(I)
_cod_data_source_file at2808.cif
_cod_data_source_block I
_cod_database_code 2222208
_cod_database_fobs_code 2222208

loop_
_symmetry_equiv_pos_as_xyz
'x, y, z'
'-x, -y, -z'

loop_
_atom_site_type_symbol
_atom_site_label
_atom_site_fract_x
_atom_site_fract_y
_atom_site_fract_z
_atom_site_U_iso_or_equiv
_atom_site_adp_type
_atom_site_calc_flag
_atom_site_refinement_flags
_atom_site_occupancy
_atom_site_disorder_assembly
_atom_site_disorder_group
Ni Ni1 0.5000 0.0000 1.0000 0.02441(13) Uani d S 1 . .
S S1 0.34631(9) 0.48280(6) 0.21469(5) 0.02605(16) Uani d . 1 . .
S S2 -0.17224(10) 1.04164(7) 0.68768(6) 0.03721(19) Uani d . 1 . .
S S3 0.26167(9) -0.01235(7) 0.91972(6) 0.03314(17) Uani d . 1 . .
N N1 0.0111(3) 0.8006(2) 0.58317(19) 0.0340(5) Uani d . 1 . .
H H1 -0.0018 0.8437 0.5161 0.041 Uiso calc R 1 . .
N N2 0.1084(3) 0.6619(2) 0.58171(19) 0.0303(5) Uani d . 1 . .
N N3 -0.0510(4) 0.7954(2) 0.7884(2) 0.0484(7) Uani d . 1 . .
H H3A 0.0034 0.7075 0.7846 0.058 Uiso calc R 1 . .
H H3B -0.0972 0.8354 0.8577 0.058 Uiso calc R 1 . .
N N4 0.2869(3) 0.2479(2) 0.9094(2) 0.0334(5) Uani d . 1 . .
H H4 0.2478 0.3364 0.8989 0.040 Uiso calc R 1 . .
N N5 0.4569(3) 0.1917(2) 0.95422(19) 0.0290(5) Uani d . 1 . .
H H5A 0.4527 0.2420 1.0189 0.035 Uiso calc R 1 . .
H H5B 0.5575 0.2025 0.8969 0.035 Uiso calc R 1 . .
N N6 0.0401(3) 0.2105(2) 0.8361(2) 0.0408(6) Uani d . 1 . .
H H6A 0.0047 0.2983 0.8208 0.049 Uiso calc R 1 . .
H H6B -0.0232 0.1547 0.8197 0.049 Uiso calc R 1 . .
O O1 0.4008(3) 0.61284(18) 0.21793(16) 0.0365(4) Uani d . 1 . .
O O2 0.4767(3) 0.38730(18) 0.12150(15) 0.0338(4) Uani d . 1 . .
O O3 0.1474(3) 0.50454(19) 0.20417(17) 0.0375(5) Uani d . 1 . .
O O4 0.8292(3) 0.46182(19) 0.06672(18) 0.0421(5) Uani d . 1 . .
H H4C 0.7240 0.4388 0.0908 0.051 Uiso d R 1 . .
H H4D 0.8465 0.4734 -0.0095 0.051 Uiso d R 1 . .
C C1 -0.0636(4) 0.8689(3) 0.6882(2) 0.0302(6) Uani d . 1 . .
C C2 0.1743(4) 0.6065(3) 0.4783(2) 0.0317(6) Uani d . 1 . .
H H2 0.1525 0.6586 0.4094 0.038 Uiso calc R 1 . .
C C3 0.2855(3) 0.4598(3) 0.4667(2) 0.0270(5) Uani d . 1 . .
C C4 0.3691(3) 0.3944(2) 0.3547(2) 0.0251(5) Uani d . 1 . .
C C5 0.4773(4) 0.2568(3) 0.3488(2) 0.0345(6) Uani d . 1 . .
H H5 0.5331 0.2144 0.2740 0.041 Uiso calc R 1 . .
C C6 0.5023(4) 0.1825(3) 0.4542(3) 0.0399(7) Uani d . 1 . .
H H6 0.5753 0.0906 0.4501 0.048 Uiso calc R 1 . .
C C7 0.4188(4) 0.2450(3) 0.5650(3) 0.0421(7) Uani d . 1 . .
H H7 0.4347 0.1947 0.6357 0.051 Uiso calc R 1 . .
C C8 0.3117(4) 0.3820(3) 0.5717(2) 0.0362(6) Uani d . 1 . .
H H8 0.2563 0.4231 0.6470 0.043 Uiso calc R 1 . .
C C9 0.1903(4) 0.1618(3) 0.8844(2) 0.0277(5) Uani d . 1 . .

loop_
_atom_site_aniso_label
_atom_site_aniso_U_11
_atom_site_aniso_U_22
_atom_site_aniso_U_33
_atom_site_aniso_U_12
_atom_site_aniso_U_13
_atom_site_aniso_U_23
Ni1 0.0261(2) 0.0197(2) 0.0281(3) -0.00600(18) -0.00623(18) -0.00112(18)
S1 0.0318(3) 0.0230(3) 0.0241(3) -0.0083(3) -0.0059(3) 0.0011(2)
S2 0.0469(4) 0.0278(4) 0.0327(4) -0.0011(3) -0.0082(3) -0.0037(3)
S3 0.0340(4) 0.0228(3) 0.0468(4) -0.0076(3) -0.0168(3) 0.0003(3)
N1 0.0434(13) 0.0259(12) 0.0269(12) -0.0008(10) -0.0041(10) -0.0013(9)
N2 0.0330(12) 0.0240(11) 0.0307(12) -0.0052(9) -0.0015(9) -0.0023(9)
N3 0.0765(19) 0.0295(13) 0.0277(13) -0.0020(12) 0.0002(12) 0.0000(10)
N4 0.0385(13) 0.0198(11) 0.0445(13) -0.0046(9) -0.0188(11) 0.0049(9)
N5 0.0340(12) 0.0276(11) 0.0288(11) -0.0116(9) -0.0093(9) 0.0012(9)
N6 0.0429(14) 0.0279(12) 0.0567(16) -0.0054(10) -0.0258(12) 0.0017(11)
O1 0.0544(12) 0.0267(10) 0.0301(10) -0.0180(9) -0.0033(9) 0.0025(8)
O2 0.0408(11) 0.0333(10) 0.0267(9) -0.0107(8) -0.0032(8) -0.0040(8)
O3 0.0351(10) 0.0386(11) 0.0395(11) -0.0074(8) -0.0133(8) 0.0083(9)
O4 0.0365(11) 0.0407(11) 0.0508(12) -0.0116(9) -0.0104(9) 0.0009(9)
C1 0.0329(14) 0.0282(14) 0.0292(14) -0.0086(11) -0.0039(11) -0.0020(11)
C2 0.0365(15) 0.0286(14) 0.0281(14) -0.0054(11) -0.0067(11) 0.0027(11)
C3 0.0283(13) 0.0273(13) 0.0268(13) -0.0091(10) -0.0061(10) 0.0018(10)
C4 0.0261(12) 0.0230(13) 0.0275(13) -0.0077(10) -0.0075(10) 0.0035(10)
C5 0.0387(15) 0.0277(14) 0.0340(15) -0.0036(12) -0.0060(12) -0.0008(11)
C6 0.0433(16) 0.0236(14) 0.0476(18) 0.0003(12) -0.0104(13) 0.0077(12)
C7 0.0465(17) 0.0413(17) 0.0355(16) -0.0059(14) -0.0112(13) 0.0119(13)
C8 0.0419(16) 0.0369(16) 0.0256(14) -0.0058(12) -0.0038(12) 0.0023(11)
C9 0.0310(14) 0.0263(13) 0.0245(13) -0.0055(11) -0.0046(11) -0.0026(10)

loop_
_atom_type_symbol
_atom_type_description
_atom_type_scat_dispersion_real
_atom_type_scat_dispersion_imag
_atom_type_scat_source
C C 0.0033 0.0016 'International Tables Vol C Tables 4.2.6.8 and 6.1.1.4'
H H 0.0000 0.0000 'International Tables Vol C Tables 4.2.6.8 and 6.1.1.4'
O O 0.0106 0.0060 'International Tables Vol C Tables 4.2.6.8 and 6.1.1.4'
N N 0.0061 0.0033 'International Tables Vol C Tables 4.2.6.8 and 6.1.1.4'
S S 0.1246 0.1234 'International Tables Vol C Tables 4.2.6.8 and 6.1.1.4'
Ni Ni 0.3393 1.1124 'International Tables Vol C Tables 4.2.6.8 and 6.1.1.4'

loop_
_geom_angle_atom_site_label_1
_geom_angle_atom_site_label_2
_geom_angle_atom_site_label_3
_geom_angle_site_symmetry_1
_geom_angle_site_symmetry_3
_geom_angle
_geom_angle_publ_flag
N5 Ni1 N5 2_657 . 180.0000(10) yes
N5 Ni1 S3 2_657 2_657 88.41(6) yes
N5 Ni1 S3 . 2_657 91.59(6) yes
N5 Ni1 S3 2_657 . 91.59(6) yes
N5 Ni1 S3 . . 88.41(6) yes
S3 Ni1 S3 2_657 . 180.0000(10) ?
O1 S1 O3 . . 112.53(11) ?
O1 S1 O2 . . 112.54(11) ?
O3 S1 O2 . . 111.48(11) ?
O1 S1 C4 . . 107.61(11) ?
O3 S1 C4 . . 107.07(11) ?
O2 S1 C4 . . 105.09(11) ?
C9 S3 Ni1 . . 97.45(9) ?
C1 N1 N2 . . 120.6(2) ?
C1 N1 H1 . . 119.7 ?
N2 N1 H1 . . 119.7 ?
C2 N2 N1 . . 116.0(2) ?
C1 N3 H3A . . 120.0 ?
C1 N3 H3B . . 120.0 ?
H3A N3 H3B . . 120.0 ?
C9 N4 N5 . . 118.9(2) ?
C9 N4 H4 . . 120.6 ?
N5 N4 H4 . . 120.6 ?
N4 N5 Ni1 . . 115.48(15) ?
N4 N5 H5A . . 108.4 ?
Ni1 N5 H5A . . 108.4 ?
N4 N5 H5B . . 108.4 ?
Ni1 N5 H5B . . 108.4 ?
H5A N5 H5B . . 107.5 ?
C9 N6 H6A . . 120.0 ?
C9 N6 H6B . . 120.0 ?
H6A N6 H6B . . 120.0 ?
H4C O4 H4D . . 108.2 ?
N3 C1 N1 . . 117.1(2) ?
N3 C1 S2 . . 123.0(2) ?
N1 C1 S2 . . 119.80(19) ?
N2 C2 C3 . . 120.2(2) ?
N2 C2 H2 . . 119.9 ?
C3 C2 H2 . . 119.9 ?
C8 C3 C4 . . 118.1(2) ?
C8 C3 C2 . . 119.0(2) ?
C4 C3 C2 . . 123.0(2) ?
C5 C4 C3 . . 120.6(2) ?
C5 C4 S1 . . 117.17(19) ?
C3 C4 S1 . . 122.23(18) ?
C6 C5 C4 . . 120.1(2) ?
C6 C5 H5 . . 119.9 ?
C4 C5 H5 . . 119.9 ?
C7 C6 C5 . . 119.9(2) ?
C7 C6 H6 . . 120.0 ?
C5 C6 H6 . . 120.0 ?
C6 C7 C8 . . 120.3(3) ?
C6 C7 H7 . . 119.8 ?
C8 C7 H7 . . 119.8 ?
C7 C8 C3 . . 120.9(3) ?
C7 C8 H8 . . 119.5 ?
C3 C8 H8 . . 119.5 ?
N6 C9 N4 . . 119.8(2) ?
N6 C9 S3 . . 121.3(2) ?
N4 C9 S3 . . 118.86(19) ?

loop_
_geom_bond_atom_site_label_1
_geom_bond_atom_site_label_2
_geom_bond_site_symmetry_2
_geom_bond_distance
_geom_bond_publ_flag
Ni1 N5 2_657 1.903(2) yes
Ni1 N5 . 1.903(2) yes
Ni1 S3 2_657 2.1788(7) yes
Ni1 S3 . 2.1788(7) yes
S1 O1 . 1.4487(18) ?
S1 O3 . 1.4590(19) ?
S1 O2 . 1.4655(18) ?
S1 C4 . 1.784(2) ?
S2 C1 . 1.694(3) ?
S3 C9 . 1.720(2) ?
N1 C1 . 1.340(3) ?
N1 N2 . 1.377(3) ?
N1 H1 . 0.8600 ?
N2 C2 . 1.265(3) ?
N3 C1 . 1.319(3) ?
N3 H3A . 0.8600 ?
N3 H3B . 0.8600 ?
N4 C9 . 1.320(3) ?
N4 N5 . 1.423(3) ?
N4 H4 . 0.8600 ?
N5 H5A . 0.9000 ?
N5 H5B . 0.9000 ?
N6 C9 . 1.310(3) ?
N6 H6A . 0.8600 ?
N6 H6B . 0.8600 ?
O4 H4C . 0.8500 ?
O4 H4D . 0.8500 ?
C2 C3 . 1.472(3) ?
C2 H2 . 0.9300 ?
C3 C8 . 1.400(4) ?
C3 C4 . 1.400(3) ?
C4 C5 . 1.390(3) ?
C5 C6 . 1.385(4) ?
C5 H5 . 0.9300 ?
C6 C7 . 1.378(4) ?
C6 H6 . 0.9300 ?
C7 C8 . 1.382(4) ?
C7 H7 . 0.9300 ?
C8 H8 . 0.9300 ?

loop_
_geom_hbond_atom_site_label_D
_geom_hbond_atom_site_label_H
_geom_hbond_atom_site_label_A
_geom_hbond_site_symmetry_A
_geom_hbond_distance_DH
_geom_hbond_distance_HA
_geom_hbond_distance_DA
_geom_hbond_angle_DHA
_geom_hbond_publ_flag
N1 H1 S2 2_576 0.8600 2.7300 3.475(2) 147.00 yes
N3 H3A N2 . 0.8600 2.2900 2.643(3) 105.00 yes
N3 H3A O4 2_666 0.8600 2.5800 3.224(3) 132.00 yes
N4 H4 O4 2_666 0.8600 1.9700 2.794(3) 160.00 yes
O4 H4C O2 . 0.8500 1.9700 2.819(3) 172.00 yes
O4 H4D O3 2_665 0.8500 2.1900 3.036(3) 172.00 yes
O4 H4D O4 2_765 0.8500 2.5800 2.903(3) 104.00 yes
N5 H5A O2 1_556 0.9000 1.9700 2.837(3) 163.00 yes
N5 H5B O1 2_666 0.9000 2.2300 2.893(3) 130.00 yes
N6 H6A O3 2_566 0.8600 2.0300 2.866(3) 165.00 yes
N6 H6B S2 1_545 0.8600 2.5000 3.298(2) 156.00 yes
C2 H2 O1 . 0.9300 2.5000 3.066(3) 119.00 yes
C5 H5 O2 . 0.9300 2.3800 2.811(3) 108.00 yes
C8 H8 N2 . 0.9300 2.4800 2.790(4) 100.00 yes

loop_
_geom_torsion_atom_site_label_1
_geom_torsion_atom_site_label_2
_geom_torsion_atom_site_label_3
_geom_torsion_atom_site_label_4
_geom_torsion_site_symmetry_1
_geom_torsion_site_symmetry_2
_geom_torsion_site_symmetry_3
_geom_torsion_site_symmetry_4
_geom_torsion
_geom_torsion_publ_flag
N5 Ni1 S3 C9 2_657 . . . 174.91(10) ?
N5 Ni1 S3 C9 . . . . -5.09(10) ?
C1 N1 N2 C2 . . . . -179.7(2) ?
C9 N4 N5 Ni1 . . . . -10.8(3) ?
S3 Ni1 N5 N4 2_657 . . . -171.05(16) ?
S3 Ni1 N5 N4 . . . . 8.95(16) ?
N2 N1 C1 N3 . . . . -4.5(4) ?
N2 N1 C1 S2 . . . . 176.70(18) ?
N1 N2 C2 C3 . . . . 178.2(2) ?
N2 C2 C3 C8 . . . . 1.9(4) ?
N2 C2 C3 C4 . . . . -177.2(2) ?
C8 C3 C4 C5 . . . . -1.0(4) ?
C2 C3 C4 C5 . . . . 178.1(2) ?
C8 C3 C4 S1 . . . . -179.8(2) ?
C2 C3 C4 S1 . . . . -0.8(3) ?
O1 S1 C4 C5 . . . . -127.7(2) ?
O3 S1 C4 C5 . . . . 111.1(2) ?
O2 S1 C4 C5 . . . . -7.5(2) ?
O1 S1 C4 C3 . . . . 51.3(2) ?
O3 S1 C4 C3 . . . . -69.9(2) ?
O2 S1 C4 C3 . . . . 171.4(2) ?
C3 C4 C5 C6 . . . . 0.5(4) ?
S1 C4 C5 C6 . . . . 179.4(2) ?
C4 C5 C6 C7 . . . . 0.3(4) ?
C5 C6 C7 C8 . . . . -0.6(5) ?
C6 C7 C8 C3 . . . . 0.1(4) ?
C4 C3 C8 C7 . . . . 0.7(4) ?
C2 C3 C8 C7 . . . . -178.4(3) ?
N5 N4 C9 N6 . . . . -175.8(2) ?
N5 N4 C9 S3 . . . . 5.8(3) ?
Ni1 S3 C9 N6 . . . . -177.3(2) ?
Ni1 S3 C9 N4 . . . . 1.0(2) ?
